data_2000809
loop_
_publ_author_name
'Ueng, C.-H.'
'Shih, G.-Y.'

_publ_section_title
;
 Structures of
 [1,4-bis(diphenylphosphino)butane]tetracarbonylchromium(0) (1) and
 [1,4-bis(diphenylphosphino)butane]tetracarbonyltungsten(0) (2)
;
_journal_issue 6
_journal_name_full 'Acta Crystallographica Section C'
_journal_page_first 988
_journal_page_last 991
_journal_paper_doi 10.1107/S0108270191012404
_journal_volume 48
_journal_year 1992
_chemical_formula_sum 'C32 H28 Cr O4 P2'
_chemical_formula_weight 590.3
_space_group_IT_number 14
_space_group_name_Hall '-P 2yn'
_space_group_name_H-M_alt 'P 1 21/n 1'
_symmetry_cell_setting monoclinic
_symmetry_space_group_name_Hall '-P 2yn'
_symmetry_space_group_name_H-M 'P 1 21/n 1'
_cell_angle_alpha 90
_cell_angle_beta 105.40(3)
_cell_angle_gamma 90
_cell_formula_units_Z 4
_cell_length_a 11.996(5)
_cell_length_b 15.298(6)
_cell_length_c 16.508(9)
_cell_volume 2921(2)
_diffrn_radiation_type Mo
_diffrn_radiation_wavelength 0.7093
_exptl_absorpt_coefficient_mu 0.52
_exptl_crystal_density_diffrn 1.34
_exptl_crystal_F_000 1224
_cod_data_source_file as0545.cif
_cod_data_source_block as0545a
_cod_original_cell_volume 2921.0(10)
_cod_original_formula_sum 'C32 H28 Cr1 O4 P2'
_cod_database_code 2000809

loop_
_space_group_symop_id
_space_group_symop_operation_xyz
1 x,y,z
2 -x+1/2,y+1/2,-z+1/2
3 -x,-y,-z
4 x+1/2,-y+1/2,z+1/2

loop_
_atom_site_label
_atom_site_fract_x
_atom_site_fract_y
_atom_site_fract_z
Cr .57799(6) .23300(4) .88075(4)
P1 .44386(9) .22878(7) .96692(6)
P2 .71856(10) .313333(7) .98225(7)
C1 .6562(4) .1271(3) .9213(3)
C2 .4980(4) .3342(3) .8345(3)
C3 .4784(4) .1665(3) .7994(3)
C4 .6694(4) .2373(3) .8070(2)
C5 .3936(4) .3354(3) .9971(2)
C6 .4691(4) .3821(2) 1.0738(3)
C7 .5879(4) .4133(3) 1.0684(3)
C8 .6828(4) .3427(3) 1.0803(2)
O1 .7044(3) .06293(19) .9385(2)
O2 .4466(3) .3947(2) .80439(19)
O3 .4214(3) .1259(2) .74545(17)
O4 .7233(3) .2360(2) .75850(19)
C1A .3063(3) .1818(3) .9057(2)
C2A .2305(4) .2318(3) .8437(3)
C3A .1315(4) .1942(3) .7937(3)
C4A .1054(4) .1076(3) .8031(3)
C5A .1798(4) .0585(3) .8633(3)
C6A .2800(4) .0954(3) .9148(3)
C1B .4668(3) .1687(2) 1.0668(2)
C2B .3824(4) .1709(3) 1.1107(3)
C3B .4000(4) .1280(3) 1.1868(3)
C4B .4993(5) .0814(3) 1.2195(3)
C5B .5838(4) .0786(3) 1.1768(3)
C6B .5674(4) .1220(3) 1.1005(3)
C1C .8551(3) .2531(3) 1.0177(2)
C2C .8841(4) .2060(3) 1.0924(3)
C3C .9829(4) .1543(3) 1.1126(3)
C4C 1.0522(4) .1489(3) 1.0590(3)
C5C 1.0251(4) .1961(3) .9860(3)
C6C .9278(4) .2480(3) .9648(3)
C1D .7702(4) .4191(3) .9526(3)
C2D .8351(4) .4749(3) 1.0131(3)
C3D .8736(4) .5540(3) .9909(3)
C4D .8496(4) .5791(3) .9086(3)
C5D .7861(5) .5245(3) .8469(3)
C6D .7458(4) .4452(3) .8687(3)
H5 .315 .328 1.007
H5' .384 .378 .948
H6 .483 .341 1.124
H6' .427 .435 1.088
H7 .579 .440 1.011
H7' .617 .462 1.111
H8 .755 .363 1.124
H8' .655 .289 1.106
H2A .250 .297 .837
H3A .077 .232 .748
H4A .031 .080 .765
H5A .160 -.007 .871
H6A .336 .057 .959
H2B .308 .206 1.086
H3B .337 .129 1.218
H4B .509 .049 1.274
H5B .662 .047 1.203
H6B .631 .120 1.067
H2C .834 .210 1.134
H3C 1.004 .121 1.168
H4C 1.124 .109 1.075
H5C 1.078 .192 .947
H6C .910 .283 .910
H2D .857 .456 1.077
H3D .920 .597 1.034
H4D .879 .638 .892
H5D .769 .545 .785
H6D .697 .405 .822

loop_
_geom_bond_atom_site_label_1
_geom_bond_atom_site_label_2
_geom_bond_distance
Cr P1 2.4151(16)
Cr P2 2.3792(16)
Cr C1 1.903(4)
Cr C2 1.875(4)
Cr C3 1.847(4)
Cr C4 1.843(4)
P1 C5 1.853(4)
P1 C1A 1.837(4)
P1 C1B 1.844(4)
P2 C8 1.838(4)
P2 C1C 1.835(4)
P2 C1D 1.845(4)
C1 O1 1.136(5)
C2 O2 1.149(5)
C3 O3 1.151(5)
C4 O4 1.156(5)
C5 C6 1.525(6)
C5 H5 1.012(4)
C5 H5' 1.019(4)
C6 C7 1.527(6)
C6 H6 1.012(4)
C6 H6' 1.020(4)
C7 C8 1.544(6)
C7 H7 1.012(4)
C7 H7' 1.019(4)
C8 H8 1.024(4)
C8 H8 1.024(4)
C1A C2A 1.401(6)
C1A C6A 1.377(6)
C2A C3A 1.379(6)
C2A H2A 1.030(4)
C3A C4A 1.380(7)
C3A H3A 1.036(4)
C4A C5A 1.371(7)
C4A H4A 1.037(4)
C5A C6A 1.393(6)
C5A H5A 1.043(4)
C6A H6A 1.037(4)
C1B C2B 1.393(6)
C1B C6B 1.386(6)
C2B C3B 1.383(6)
C2B H2B 1.029(4)
C3B C4B 1.369(7)
C3B H3B 1.029(4)
C4B C5B 1.381(7)
C4B H4B 1.010(4)
C5B C6B 1.391(6)
C5B H5B 1.041(5)
C6B H6B 1.051(4)
C1C C2C 1.390(6)
C1C C6C 1.392(6)
C2C C3C 1.390(6)
C2C H2C 1.029(4)
C3C C4C 1.368(6)
C3C H3C 1.027(4)
C4C C5C 1.368(7)
C4C H4C 1.034(4)
C5C C6C 1.377(6)
C5C H5C 1.011(4)
C6C H6C 1.026(4)
C1D C2D 1.385(6)
C1D C6D 1.396(6)
C2D C3D 1.378(6)
C2D H2D 1.056(4)
C3D C4D 1.367(7)
C3D H3D 1.019(5)
C4D C5D 1.380(7)
C4D H4D 1.033(4)
C5D C6D 1.388(6)
C5D H5D 1.038(5)
C6D H6D 1.041(5)

loop_
_cod_changelog_entry_id
_cod_changelog_entry_author
_cod_changelog_entry_date
_cod_changelog_entry_text
1 'Vaitkus, Antanas' 2022-10-03T10:00:00+03:00
;
 Corrected the '_cell_formula_units_Z' data item value by changing it from
 '1' to '4' after consulting the original publication.
;
